data_4117038
loop_
_publ_author_name
'Cotton, F. Albert'
'Daniels, Lee M.'
'Murillo, Carlos A.'
'Pascual, Isabel'

_publ_section_title
;
 Compounds with Linear, Bonded Trichromium Chains
;
_journal_coden_ASTM JACSAT
_journal_issue 42
_journal_name_full 'Journal of the American Chemical Society'
_journal_page_first 10223
_journal_page_last 10224
_journal_paper_doi 10.1021/ja971998+
_journal_volume 119
_journal_year 1997
_chemical_formula_sum 'C41 H34 B Cl3 Cr3 F4 N12'
_chemical_formula_weight 1043.97
_space_group_IT_number 15
_symmetry_cell_setting monoclinic
_symmetry_space_group_name_Hall '-C 2yc'
_symmetry_space_group_name_H-M 'C 1 2/c 1'
_atom_sites_solution_hydrogens difmap
_atom_sites_solution_primary direct
_atom_sites_solution_secondary difmap
_audit_creation_method SHELXL
_cell_angle_alpha 90.00
_cell_angle_beta 110.920(10)
_cell_angle_gamma 90.00
_cell_formula_units_Z 4
_cell_length_a 19.114(2)
_cell_length_b 16.7460(10)
_cell_length_c 15.6554(10)
_cell_measurement_reflns_used 192
_cell_measurement_temperature 213(2)
_cell_measurement_theta_max 17.7
_cell_measurement_theta_min 9.0
_cell_volume 4680.7(7)
_computing_cell_refinement MADNES
_computing_data_collection MADNES
_computing_data_reduction PROCOR
_computing_molecular_graphics XPW
_computing_publication_material 'CIFTAB, SHELXL-93 (Sheldrick, 1993)'
_computing_structure_refinement 'SHELXL-93 (Sheldrick, 1993)'
_computing_structure_solution 'SHELXS-86 (Sheldrick, 1990)'
_diffrn_ambient_temperature 213(2)
_diffrn_measurement_device 'Nonius FAST'
_diffrn_measurement_method 'Frame data from \w scans'
_diffrn_radiation_monochromator graphite
_diffrn_radiation_source 'fine-focus sealed tube'
_diffrn_radiation_type MoK\a
_diffrn_radiation_wavelength 0.71073
_diffrn_reflns_av_R_equivalents 0.0510
_diffrn_reflns_av_sigmaI/netI 0.0313
_diffrn_reflns_limit_h_max 20
_diffrn_reflns_limit_h_min -20
_diffrn_reflns_limit_k_max 17
_diffrn_reflns_limit_k_min -17
_diffrn_reflns_limit_l_max 16
_diffrn_reflns_limit_l_min -16
_diffrn_reflns_number 10557
_diffrn_reflns_theta_max 22.46
_diffrn_reflns_theta_min 2.43
_diffrn_standards_number 'none (Area detector)'
_exptl_absorpt_coefficient_mu 1.033
_exptl_absorpt_correction_type 'none (N/A)'
_exptl_crystal_colour 'dark green'
_exptl_crystal_density_diffrn 1.602
_exptl_crystal_description 'regular block'
_exptl_crystal_F_000 2280
_exptl_crystal_size_max 0.40
_exptl_crystal_size_mid 0.30
_exptl_crystal_size_min 0.30
_refine_diff_density_max 0.474
_refine_diff_density_min -0.339
_refine_diff_density_rms 0.064
_refine_ls_extinction_method none
_refine_ls_goodness_of_fit_all 1.053
_refine_ls_goodness_of_fit_obs 1.065
_refine_ls_hydrogen_treatment free
_refine_ls_matrix_type full
_refine_ls_number_parameters 401
_refine_ls_number_reflns 2984
_refine_ls_number_restraints 0
_refine_ls_restrained_S_all 1.053
_refine_ls_restrained_S_obs 1.065
_refine_ls_R_factor_all 0.0378
_refine_ls_R_factor_obs 0.0353
_refine_ls_shift/esd_max 0.004
_refine_ls_shift/esd_mean 0.000
_refine_ls_structure_factor_coef Fsqd
_refine_ls_weighting_details 'w=1/[\s^2^(Fo^2^)+(0.0431P)^2^+12.9920P] where P=(Fo^2^+2Fc^2^)/3'
_refine_ls_weighting_scheme calc
_refine_ls_wR_factor_all 0.0907
_refine_ls_wR_factor_obs 0.0881
_reflns_number_observed 2782
_reflns_number_total 2984
_reflns_observed_criterion >2sigma(I)
_cod_data_source_file ja9719982B_2.cif
_cod_data_source_block cmpd2
_cod_depositor_comments
;
The following automatic conversions were performed:

'_refine_ls_weighting_scheme' value 'calc
w=1/[\s^2^(Fo^2^)+(0.0431P)^2^+12.9920P] where P=(Fo^2^+2Fc^2^)/3'
was changed to 'calc'. New tag '_refine_ls_weighting_details' was
created. The value of the new tag was set to
'w=1/[\s^2^(Fo^2^)+(0.0431P)^2^+12.9920P] where P=(Fo^2^+2Fc^2^)/3'.

Automatic conversion script
Id: cif_fix_values 3143 2015-03-26 13:38:13Z robertas 
;
_cod_original_cell_volume 4680.7(6)
_cod_database_code 4117038

loop_
_symmetry_equiv_pos_as_xyz
'x, y, z'
'-x, y, -z+1/2'
'x+1/2, y+1/2, z'
'-x+1/2, y+1/2, -z+1/2'
'-x, -y, -z'
'x, -y, z-1/2'
'-x+1/2, -y+1/2, -z'
'x+1/2, -y+1/2, z-1/2'

loop_
_atom_site_aniso_label
_atom_site_aniso_U_11
_atom_site_aniso_U_22
_atom_site_aniso_U_33
_atom_site_aniso_U_23
_atom_site_aniso_U_13
_atom_site_aniso_U_12
Cr1 0.0180(4) 0.0206(4) 0.0178(3) 0.000 0.0038(3) 0.000
Cr2 0.0142(4) 0.0223(4) 0.0167(3) 0.000 0.0034(3) 0.000
Cr3 0.0162(4) 0.0245(4) 0.0206(4) 0.000 0.0041(3) 0.000
Cl1 0.0471(7) 0.0202(5) 0.0360(6) 0.000 0.0079(5) 0.000
B1 0.067(5) 0.042(4) 0.050(4) 0.000 0.024(4) 0.000
F1 0.041(2) 0.037(2) 0.053(2) 0.000 0.0172(14) 0.000
F2 0.087(5) 0.057(4) 0.152(8) -0.020(4) 0.009(6) -0.028(3)
F3 0.124(8) 0.068(5) 0.219(21) -0.013(8) 0.120(11) 0.031(6)
F4 0.351(23) 0.055(6) 0.099(8) 0.042(5) 0.109(12) 0.073(10)
N1 0.0175(13) 0.0218(13) 0.0223(12) 0.0021(10) 0.0051(11) -0.0003(9)
N2 0.0207(13) 0.0193(12) 0.0201(12) -0.0015(10) 0.0037(11) -0.0018(10)
N3 0.0220(13) 0.0175(12) 0.0240(13) -0.0044(10) 0.0081(11) -0.0002(10)
N4 0.0198(13) 0.0211(13) 0.0203(12) 0.0013(9) 0.0040(10) 0.0048(10)
N5 0.0176(13) 0.0200(12) 0.0250(13) 0.0014(10) 0.0073(11) 0.0008(10)
N6 0.0182(13) 0.0212(13) 0.0224(12) 0.0005(10) 0.0023(10) -0.0023(10)
C1 0.027(2) 0.024(2) 0.028(2) 0.0037(14) 0.0087(14) -0.0058(13)
C2 0.034(2) 0.040(2) 0.029(2) 0.014(2) 0.008(2) -0.0075(15)
C3 0.036(2) 0.053(2) 0.019(2) 0.003(2) 0.0083(15) -0.009(2)
C4 0.031(2) 0.033(2) 0.021(2) -0.0059(14) 0.0054(14) -0.0062(14)
C5 0.0134(15) 0.024(2) 0.022(2) 0.0014(12) 0.0036(13) 0.0019(11)
C6 0.027(2) 0.020(2) 0.032(2) -0.0057(13) 0.013(2) -0.0037(13)
C7 0.023(2) 0.033(2) 0.039(2) -0.0108(15) 0.011(2) -0.0119(15)
C8 0.013(2) 0.042(2) 0.032(2) -0.0107(15) -0.001(2) -0.0012(14)
C9 0.026(2) 0.027(2) 0.029(2) -0.0021(14) 0.007(2) 0.0039(14)
C10 0.017(2) 0.024(2) 0.0187(15) -0.0055(12) 0.0045(14) 0.0024(12)
C11 0.033(2) 0.025(2) 0.028(2) 0.0039(13) 0.0070(15) 0.0056(15)
C12 0.028(2) 0.041(2) 0.040(2) 0.005(2) 0.008(2) 0.016(2)
C13 0.019(2) 0.053(2) 0.036(2) 0.004(2) 0.008(2) 0.008(2)
C14 0.020(2) 0.035(2) 0.033(2) 0.0027(14) 0.0091(14) -0.0009(14)
C15 0.021(2) 0.024(2) 0.0166(14) -0.0014(11) 0.0055(13) 0.0022(12)
C16 0.027(2) 0.020(2) 0.029(2) 0.0043(13) 0.0073(15) -0.0003(13)
C17 0.036(2) 0.030(2) 0.035(2) 0.0119(15) 0.011(2) -0.0053(15)
C18 0.037(2) 0.039(2) 0.035(2) 0.0074(15) 0.020(2) -0.0018(15)
C19 0.033(2) 0.029(2) 0.031(2) 0.0013(14) 0.015(2) 0.0023(14)
C20 0.0168(15) 0.024(2) 0.0198(15) -0.0014(11) 0.0027(13) -0.0038(12)
C21 0.038(2) 0.052(3) 0.049(2) 0.000(2) 0.006(2) -0.005(2)
Cl2 0.0692(7) 0.0422(5) 0.0555(6) 0.0041(4) 0.0190(5) 0.0021(4)
Cl3A 0.0553(14) 0.145(5) 0.076(2) 0.005(2) 0.0362(13) -0.015(2)
Cl3 0.081(3) 0.178(11) 0.140(5) 0.041(6) 0.077(3) 0.003(4)

loop_
_atom_site_label
_atom_site_type_symbol
_atom_site_fract_x
_atom_site_fract_y
_atom_site_fract_z
_atom_site_U_iso_or_equiv
_atom_site_thermal_displace_type
_atom_site_occupancy
_atom_site_calc_flag
_atom_site_refinement_flags
_atom_site_disorder_group
Cr1 Cr 0.5000 0.62929(4) 0.2500 0.0195(2) Uani 1 d S .
Cr2 Cr 0.5000 0.78710(4) 0.2500 0.0183(2) Uani 1 d S .
Cr3 Cr 0.5000 0.90625(4) 0.2500 0.0211(2) Uani 1 d S .
Cl1 Cl 0.5000 0.47821(6) 0.2500 0.0363(3) Uani 1 d S .
B1 B 0.5000 1.1303(4) 0.2500 0.052(2) Uani 1 d S .
F1 F 0.5000 1.0480(2) 0.2500 0.0435(7) Uani 1 d S .
F2 F 0.5765(4) 1.1509(4) 0.3078(12) 0.108(2) Uani 0.50 d P -1
F3 F 0.4583(9) 1.1617(6) 0.2882(13) 0.121(7) Uani 0.50 d P -1
F4 F 0.4932(16) 1.1539(6) 0.1680(10) 0.160(7) Uani 0.50 d P -1
N1 N 0.54894(13) 0.64503(13) 0.3964(2) 0.0211(5) Uani 1 d . .
N2 N 0.57352(13) 0.77921(13) 0.3805(2) 0.0210(5) Uani 1 d . .
N3 N 0.60362(13) 0.90747(13) 0.3552(2) 0.0212(5) Uani 1 d . .
N4 N 0.60917(13) 0.64291(13) 0.2439(2) 0.0212(5) Uani 1 d . .
N5 N 0.58563(13) 0.77657(13) 0.2028(2) 0.0209(5) Uani 1 d . .
N6 N 0.55873(13) 0.90811(13) 0.1606(2) 0.0219(5) Uani 1 d . .
C1 C 0.5512(2) 0.5813(2) 0.4509(2) 0.0268(7) Uani 1 d . .
C2 C 0.5752(2) 0.5853(2) 0.5446(2) 0.0348(8) Uani 1 d . .
C3 C 0.5938(2) 0.6592(2) 0.5859(2) 0.0363(8) Uani 1 d . .
C4 C 0.5922(2) 0.7249(2) 0.5331(2) 0.0293(7) Uani 1 d . .
C5 C 0.57326(15) 0.7166(2) 0.4379(2) 0.0206(6) Uani 1 d . .
C6 C 0.6540(2) 0.9677(2) 0.3668(2) 0.0258(7) Uani 1 d . .
C7 C 0.7243(2) 0.9656(2) 0.4312(2) 0.0318(8) Uani 1 d . .
C8 C 0.7444(2) 0.8998(2) 0.4890(2) 0.0312(7) Uani 1 d . .
C9 C 0.6949(2) 0.8385(2) 0.4790(2) 0.0280(7) Uani 1 d . .
C10 C 0.62413(15) 0.8410(2) 0.4084(2) 0.0202(6) Uani 1 d . .
C11 C 0.6564(2) 0.5793(2) 0.2650(2) 0.0298(7) Uani 1 d . .
C12 C 0.7297(2) 0.5827(2) 0.2717(2) 0.0377(8) Uani 1 d . .
C13 C 0.7587(2) 0.6562(2) 0.2605(2) 0.0366(8) Uani 1 d . .
C14 C 0.7127(2) 0.7218(2) 0.2398(2) 0.0294(7) Uani 1 d . .
C15 C 0.6362(2) 0.7140(2) 0.2271(2) 0.0212(6) Uani 1 d . .
C16 C 0.5637(2) 0.9737(2) 0.1120(2) 0.0262(7) Uani 1 d . .
C17 C 0.6026(2) 0.9746(2) 0.0545(2) 0.0343(8) Uani 1 d . .
C18 C 0.6365(2) 0.9049(2) 0.0415(2) 0.0350(8) Uani 1 d . .
C19 C 0.6329(2) 0.8374(2) 0.0900(2) 0.0305(7) Uani 1 d . .
C20 C 0.5949(2) 0.8399(2) 0.1517(2) 0.0212(6) Uani 1 d . .
C21 C 0.5981(2) 0.6757(3) -0.0967(3) 0.0489(9) Uani 1 d . .
Cl2 Cl 0.62052(6) 0.63072(5) 0.01116(7) 0.0565(3) Uani 1 d . .
Cl3A Cl 0.6738(2) 0.6564(6) -0.1366(2) 0.089(2) Uani 0.595(15) d P .
Cl3 Cl 0.6759(3) 0.7158(11) -0.1133(7) 0.123(4) Uani 0.405(15) d P .
H4 H 0.6009(17) 0.7748(19) 0.5573(20) 0.022(8) Uiso 1 d . .
H8 H 0.7906(20) 0.8998(18) 0.5321(23) 0.031(9) Uiso 1 d . .
H11 H 0.6366(16) 0.5346(18) 0.2757(19) 0.021(8) Uiso 1 d . .
H9 H 0.7090(16) 0.7945(17) 0.5178(20) 0.018(7) Uiso 1 d . .
H18 H 0.6629(18) 0.9020(18) 0.0017(21) 0.029(8) Uiso 1 d . .
H6 H 0.6357(18) 1.0081(21) 0.3264(23) 0.035(9) Uiso 1 d . .
H1 H 0.5372(18) 0.5360(20) 0.4199(21) 0.030(9) Uiso 1 d . .
H17 H 0.6033(18) 1.0174(21) 0.0251(22) 0.034(9) Uiso 1 d . .
H13 H 0.8099(20) 0.6623(19) 0.2658(22) 0.037(9) Uiso 1 d . .
H16 H 0.5394(16) 1.0176(19) 0.1203(19) 0.022(8) Uiso 1 d . .
H3 H 0.6038(19) 0.6652(19) 0.6465(26) 0.037(9) Uiso 1 d . .
H2 H 0.5752(18) 0.5403(20) 0.5770(23) 0.035(9) Uiso 1 d . .
H14 H 0.7299(18) 0.7698(19) 0.2325(20) 0.026(8) Uiso 1 d . .
H19 H 0.6510(18) 0.7911(20) 0.0782(22) 0.030(9) Uiso 1 d . .
H8 H 0.7543(19) 1.0053(21) 0.4348(22) 0.036(9) Uiso 1 d . .
H21A H 0.5660(31) 0.6437(30) -0.1341(38) 0.091(18) Uiso 1 d . .
H12 H 0.7601(23) 0.5367(23) 0.2862(27) 0.059(11) Uiso 1 d . .
H22A H 0.5794(23) 0.7293(27) -0.1030(27) 0.058(12) Uiso 1 d . .

loop_
_atom_type_symbol
_atom_type_description
_atom_type_scat_dispersion_real
_atom_type_scat_dispersion_imag
_atom_type_scat_source
C C 0.0033 0.0016 'International Tables Vol C Tables 4.2.6.8 and 6.1.1.4'
H H 0.0000 0.0000 'International Tables Vol C Tables 4.2.6.8 and 6.1.1.4'
B B 0.0013 0.0007 'International Tables Vol C Tables 4.2.6.8 and 6.1.1.4'
N N 0.0061 0.0033 'International Tables Vol C Tables 4.2.6.8 and 6.1.1.4'
F F 0.0171 0.0103 'International Tables Vol C Tables 4.2.6.8 and 6.1.1.4'
Cl Cl 0.1484 0.1585 'International Tables Vol C Tables 4.2.6.8 and 6.1.1.4'
Cr Cr 0.3209 0.6236 'International Tables Vol C Tables 4.2.6.8 and 6.1.1.4'

loop_
_geom_angle_atom_site_label_1
_geom_angle_atom_site_label_2
_geom_angle_atom_site_label_3
_geom_angle
_geom_angle_site_symmetry_1
_geom_angle_site_symmetry_3
N4 Cr1 N4 167.74(12) 2_655 .
N4 Cr1 N1 89.95(8) . 2_655
N4 Cr1 N1 88.56(8) . .
N1 Cr1 N1 165.99(12) 2_655 .
N4 Cr1 Cl1 96.13(6) . .
N1 Cr1 Cl1 97.00(6) . .
N4 Cr1 Cr2 83.87(6) . .
N1 Cr1 Cr2 83.00(6) . .
Cl1 Cr1 Cr2 180.0 . .
Cr3 Cr2 N5 94.99(6) . 2_655
Cr3 Cr2 N2 93.73(6) . 2_655
N5 Cr2 N2 90.14(9) 2_655 2_655
Cr3 Cr2 N5 94.99(6) . .
N5 Cr2 N5 170.03(13) 2_655 .
N2 Cr2 N5 89.22(9) 2_655 .
Cr3 Cr2 N2 93.73(6) . .
N2 Cr2 N2 172.54(13) 2_655 .
N5 Cr2 N2 90.13(9) . .
Cr3 Cr2 Cr1 180.0 . .
N5 Cr2 Cr1 85.01(6) . .
N2 Cr2 Cr1 86.27(6) . .
Cr2 Cr3 N3 90.56(6) . .
N3 Cr3 N3 178.87(12) . 2_655
Cr2 Cr3 N6 90.86(6) . .
N3 Cr3 N6 86.71(9) . .
N3 Cr3 N6 93.27(9) 2_655 .
N6 Cr3 N6 178.28(12) 2_655 .
Cr2 Cr3 F1 180.0 . .
N3 Cr3 F1 89.44(6) . .
N6 Cr3 F1 89.14(6) . .
F3 B1 F3 131.0(11) . 2_655
F3 B1 F4 118.6(6) . .
F3 B1 F4 118.6(6) 2_655 2_655
F4 B1 F4 144.8(12) . 2_655
F3 B1 F1 114.5(6) . .
F3 B1 F1 114.5(6) 2_655 .
F4 B1 F1 107.6(6) . .
F4 B1 F1 107.6(6) 2_655 .
F3 B1 F2 105.6(7) . .
F4 B1 F2 105.4(8) . .
F1 B1 F2 103.6(4) . .
F3 B1 F2 105.6(7) 2_655 2_655
F4 B1 F2 105.4(8) 2_655 2_655
F1 B1 F2 103.6(4) . 2_655
F2 B1 F2 152.7(8) . 2_655
B1 F1 Cr3 180.000(1) . .
C1 N1 C5 117.6(2) . .
C1 N1 Cr1 118.4(2) . .
C5 N1 Cr1 123.8(2) . .
C10 N2 C5 122.0(2) . .
C10 N2 Cr2 115.2(2) . .
C5 N2 Cr2 122.8(2) . .
C10 N3 C6 119.3(2) . .
C10 N3 Cr3 117.5(2) . .
C6 N3 Cr3 122.8(2) . .
C11 N4 C15 117.9(3) . .
C11 N4 Cr1 118.7(2) . .
C15 N4 Cr1 123.2(2) . .
C20 N5 C15 121.3(2) . .
C20 N5 Cr2 115.6(2) . .
C15 N5 Cr2 122.8(2) . .
C16 N6 C20 118.7(2) . .
C16 N6 Cr3 123.4(2) . .
C20 N6 Cr3 118.0(2) . .
N1 C1 C2 123.8(3) . .
N1 C1 H1 113.1(20) . .
C2 C1 H1 123.1(20) . .
C1 C2 C3 118.4(3) . .
C1 C2 H2 119.3(21) . .
C3 C2 H2 122.1(20) . .
C4 C3 C2 119.3(3) . .
C4 C3 H3 119.7(21) . .
C2 C3 H3 120.8(21) . .
C3 C4 C5 120.1(3) . .
C3 C4 H4 121.7(19) . .
C5 C4 H4 118.2(19) . .
N1 C5 N2 116.0(2) . .
N1 C5 C4 120.3(3) . .
N2 C5 C4 123.6(3) . .
N3 C6 C7 122.9(3) . .
N3 C6 H6 112.4(21) . .
C7 C6 H6 124.7(21) . .
C6 C7 C8 118.2(3) . .
C6 C7 H8 118.9(22) . .
C8 C7 H8 122.9(22) . .
C9 C8 C7 120.1(3) . .
C9 C8 H8 122.6(20) . .
C7 C8 H8 117.3(20) . .
C8 C9 C10 119.9(3) . .
C8 C9 H9 119.5(18) . .
C10 C9 H9 120.6(18) . .
N3 C10 N2 113.9(2) . .
N3 C10 C9 119.4(3) . .
N2 C10 C9 126.5(3) . .
N4 C11 C12 124.0(3) . .
N4 C11 H11 114.8(19) . .
C12 C11 H11 121.2(19) . .
C11 C12 C13 118.2(3) . .
C11 C12 H12 120.7(24) . .
C13 C12 H12 121.1(24) . .
C14 C13 C12 119.3(3) . .
C14 C13 H13 119.0(20) . .
C12 C13 H13 121.7(20) . .
C13 C14 C15 120.3(3) . .
C13 C14 H14 121.2(20) . .
C15 C14 H14 118.5(20) . .
N4 C15 N5 116.0(2) . .
N4 C15 C14 120.0(3) . .
N5 C15 C14 123.8(3) . .
C17 C16 N6 123.0(3) . .
C17 C16 H16 121.2(18) . .
N6 C16 H16 115.8(18) . .
C16 C17 C18 118.9(3) . .
C16 C17 H17 119.0(22) . .
C18 C17 H17 122.0(22) . .
C19 C18 C17 119.5(3) . .
C19 C18 H18 118.1(19) . .
C17 C18 H18 122.4(19) . .
C18 C19 C20 119.8(3) . .
C18 C19 H19 119.9(20) . .
C20 C19 H19 120.1(21) . .
N6 C20 N5 114.2(2) . .
N6 C20 C19 120.0(3) . .
N5 C20 C19 125.7(3) . .
Cl3 C21 Cl2 112.4(3) . .
Cl3 C21 Cl3A 34.7(4) . .
Cl2 C21 Cl3A 107.9(3) . .
Cl3 C21 H21A 125.3(36) . .
Cl2 C21 H21A 104.8(35) . .
Cl3A C21 H21A 96.9(36) . .
Cl3 C21 H22A 85.9(25) . .
Cl2 C21 H22A 117.0(24) . .
Cl3A C21 H22A 116.6(25) . .
H21A C21 H22A 111.2(42) . .
Cl3 Cl3A C21 69.3(4) . .
Cl3A Cl3 C21 76.0(7) . .

loop_
_geom_bond_atom_site_label_1
_geom_bond_atom_site_label_2
_geom_bond_distance
_geom_bond_publ_flag
Cr1 N4 2.135(2) y
Cr1 N1 2.161(2) y
Cr1 Cl1 2.5299(11) y
Cr1 Cr2 2.6427(8) y
Cr2 Cr3 1.9952(8) y
Cr2 N5 2.029(2) y
Cr2 N2 2.029(2) y
Cr3 N3 2.075(2) y
Cr3 N6 2.084(2) y
Cr3 F1 2.374(3) y
B1 F3 1.269(8) ?
B1 F4 1.304(10) ?
B1 F1 1.378(7) ?
B1 F2 1.459(7) ?
N1 C1 1.357(4) ?
N1 C5 1.364(4) ?
N2 C10 1.377(4) ?
N2 C5 1.381(4) ?
N3 C10 1.361(4) ?
N3 C6 1.362(4) ?
N4 C11 1.358(4) ?
N4 C15 1.361(4) ?
N5 C20 1.378(4) ?
N5 C15 1.384(4) ?
N6 C16 1.358(4) ?
N6 C20 1.367(4) ?
C1 C2 1.372(5) ?
C1 H1 0.89(3) ?
C2 C3 1.383(5) ?
C2 H2 0.91(3) ?
C3 C4 1.370(5) ?
C3 H3 0.90(4) ?
C4 C5 1.409(4) ?
C4 H4 0.91(3) ?
C6 C7 1.363(5) ?
C6 H6 0.91(4) ?
C7 C8 1.390(5) ?
C7 H8 0.87(4) ?
C8 C9 1.367(4) ?
C8 H8 0.90(4) ?
C9 C10 1.409(4) ?
C9 H9 0.93(3) ?
C11 C12 1.368(5) ?
C11 H11 0.88(3) ?
C12 C13 1.386(5) ?
C12 H12 0.94(4) ?
C13 C14 1.371(5) ?
C13 H13 0.96(4) ?
C14 C15 1.409(4) ?
C14 H14 0.89(3) ?
C16 C17 1.358(4) ?
C16 H16 0.90(3) ?
C17 C18 1.385(5) ?
C17 H17 0.85(4) ?
C18 C19 1.377(5) ?
C18 H18 0.93(3) ?
C19 C20 1.401(4) ?
C19 H19 0.90(3) ?
C21 Cl3 1.734(8) ?
C21 Cl2 1.757(4) ?
C21 Cl3A 1.799(6) ?
C21 H21A 0.87(6) ?
C21 H22A 0.96(4) ?

loop_
_cod_changelog_entry_id
_cod_changelog_entry_author
_cod_changelog_entry_date
_cod_changelog_entry_text
1 'Vaitkus, Antanas' 2021-10-29T14:40:00+03:00 'Updated bibliographic information.'
